data_7219061
loop_
_publ_author_name
'Ren, XiaoMing'
'Sui, Yun-Xia'
'Chen, Tian-Yu'
'Ning, Wei-Hua'

_publ_section_title
;
 Investigation of structural and magnetic properties for two
 one-dimensional platinum-bis-dithiolene spin-Peierls-like transition
 salts
;
_journal_name_full 'RSC Adv.'
_journal_paper_doi 10.1039/C4RA14505D
_journal_year 2014
_chemical_formula_moiety 'C8 N4 Pt S4, C12 H6 D5 Br N'
_chemical_formula_sum 'C20 H6 Br D5 N5 Pt S4'
_chemical_formula_weight 729.61
_chemical_name_systematic
; 
 ? 
;
_space_group_IT_number 14
_symmetry_cell_setting monoclinic
_symmetry_space_group_name_Hall '-P 2ybc'
_symmetry_space_group_name_H-M 'P 1 21/c 1'
_atom_sites_solution_hydrogens geom
_atom_sites_solution_primary direct
_atom_sites_solution_secondary difmap
_audit_creation_method SHELXL-97
_audit_update_record
;
2014-07-01 deposited with the CCDC.
2014-12-12 downloaded from the CCDC.
;
_cell_angle_alpha 90.00
_cell_angle_beta 103.893(4)
_cell_angle_gamma 90.00
_cell_formula_units_Z 4
_cell_length_a 12.2091(18)
_cell_length_b 26.616(4)
_cell_length_c 7.4120(11)
_cell_measurement_temperature 293(2)
_cell_volume 2338.1(6)
_computing_structure_refinement 'SHELXL-97 (Sheldrick, 1997)'
_computing_structure_solution 'SHELXS-97 (Sheldrick, 1990)'
_diffrn_ambient_temperature 293(2)
_diffrn_measured_fraction_theta_full 0.993
_diffrn_measured_fraction_theta_max 0.993
_diffrn_measurement_device_type 'CCD area detector'
_diffrn_measurement_method 'phi and omega scans'
_diffrn_radiation_monochromator graphite
_diffrn_radiation_source 'fine-focus sealed tube'
_diffrn_radiation_type MoK\a
_diffrn_radiation_wavelength 0.71073
_diffrn_reflns_av_R_equivalents 0.0625
_diffrn_reflns_av_sigmaI/netI 0.0697
_diffrn_reflns_limit_h_max 14
_diffrn_reflns_limit_h_min -14
_diffrn_reflns_limit_k_max 31
_diffrn_reflns_limit_k_min -31
_diffrn_reflns_limit_l_max 8
_diffrn_reflns_limit_l_min -8
_diffrn_reflns_number 23126
_diffrn_reflns_theta_full 25.00
_diffrn_reflns_theta_max 25.00
_diffrn_reflns_theta_min 2.30
_exptl_absorpt_coefficient_mu 8.086
_exptl_absorpt_correction_T_max 0.397
_exptl_absorpt_correction_T_min 0.243
_exptl_absorpt_correction_type multi-scan
_exptl_absorpt_process_details 'SADABS; Bruker, 2000'
_exptl_crystal_colour black
_exptl_crystal_density_diffrn 2.073
_exptl_crystal_density_method 'not measured'
_exptl_crystal_description rod
_exptl_crystal_F_000 1372
_exptl_crystal_size_max 0.2
_exptl_crystal_size_mid 0.15
_exptl_crystal_size_min 0.12
_refine_diff_density_max 1.796
_refine_diff_density_min -3.358
_refine_diff_density_rms 0.220
_refine_ls_extinction_method none
_refine_ls_goodness_of_fit_ref 1.233
_refine_ls_hydrogen_treatment mixed
_refine_ls_matrix_type full
_refine_ls_number_parameters 280
_refine_ls_number_reflns 4087
_refine_ls_number_restraints 31
_refine_ls_restrained_S_all 1.234
_refine_ls_R_factor_all 0.1278
_refine_ls_R_factor_gt 0.0906
_refine_ls_shift/su_max 0.010
_refine_ls_shift/su_mean 0.001
_refine_ls_structure_factor_coef Fsqd
_refine_ls_weighting_details 'calc w=1/[\s^2^(Fo^2^)+(0.0000P)^2^+85.5173P] where P=(Fo^2^+2Fc^2^)/3'
_refine_ls_weighting_scheme calc
_refine_ls_wR_factor_gt 0.1861
_refine_ls_wR_factor_ref 0.1934
_reflns_number_gt 2985
_reflns_number_total 4087
_reflns_threshold_expression >2sigma(I)
_cod_data_source_file c4ra14505d2.cif
_cod_data_source_block 1
_cod_original_sg_symbol_H-M 'P 21/c'
_cod_database_code 7219061

loop_
_symmetry_equiv_pos_as_xyz
'x, y, z'
'-x, y+1/2, -z+1/2'
'-x, -y, -z'
'x, -y-1/2, z-1/2'

loop_
_atom_site_label
_atom_site_type_symbol
_atom_site_fract_x
_atom_site_fract_y
_atom_site_fract_z
_atom_site_U_iso_or_equiv
_atom_site_adp_type
_atom_site_occupancy
_atom_site_symmetry_multiplicity
_atom_site_calc_flag
_atom_site_refinement_flags
Pt1 Pt 0.22923(7) 0.27304(3) 0.45879(12) 0.0497(3) Uani 1 1 d .
S1 S 0.3739(4) 0.2191(2) 0.5578(8) 0.0612(15) Uani 1 1 d .
S2 S 0.1110(4) 0.2081(2) 0.3843(8) 0.0571(14) Uani 1 1 d .
S3 S 0.3429(5) 0.3405(2) 0.5527(9) 0.0642(16) Uani 1 1 d .
S4 S 0.0803(5) 0.3244(2) 0.3522(9) 0.0664(16) Uani 1 1 d .
N1 N 0.440(2) 0.0867(9) 0.632(4) 0.106(9) Uani 1 1 d .
N2 N 0.094(2) 0.0718(9) 0.402(4) 0.113(9) Uani 1 1 d .
N3 N 0.327(2) 0.4759(10) 0.599(4) 0.110(9) Uani 1 1 d .
N4 N -0.012(2) 0.4525(9) 0.344(4) 0.103(8) Uani 1 1 d .
N5 N 0.7189(15) 0.0739(6) 0.120(3) 0.059(5) Uani 1 1 d .
C1 C 0.384(3) 0.1207(12) 0.583(5) 0.102(10) Uani 1 1 d .
C2 C 0.3017(13) 0.1662(6) 0.531(2) 0.029(4) Uani 1 1 d U
C3 C 0.1923(17) 0.1535(8) 0.447(3) 0.058(5) Uani 1 1 d U
C4 C 0.146(2) 0.1095(9) 0.427(4) 0.070(7) Uani 1 1 d .
C5 C 0.292(2) 0.4365(10) 0.564(3) 0.081(8) Uani 1 1 d .
C6 C 0.242(2) 0.3881(8) 0.490(3) 0.069(6) Uani 1 1 d U
C7 C 0.1346(18) 0.3830(8) 0.412(3) 0.058(6) Uani 1 1 d U
C8 C 0.058(2) 0.4235(10) 0.374(4) 0.077(8) Uani 1 1 d .
C9 C 0.818(2) 0.0587(9) 0.233(4) 0.077(7) Uani 1 1 d .
C10 C 0.820(3) 0.0349(11) 0.383(4) 0.092(9) Uani 1 1 d .
C11 C 0.720(4) 0.0287(11) 0.444(5) 0.119(12) Uani 1 1 d .
C12 C 0.620(3) 0.0437(12) 0.327(5) 0.100(10) Uani 1 1 d .
C13 C 0.622(2) 0.0678(10) 0.168(4) 0.081(8) Uani 1 1 d .
Br1 Br 0.7547(3) 0.33012(10) -0.0046(4) 0.1034(11) Uani 1 1 d .
D9 D 0.8853 0.0656 0.2015 0.124 Uiso 1 1 d R
D10 D 0.8877 0.0216 0.4530 0.124 Uiso 1 1 d R
D11 D 0.7222 0.0149 0.5612 0.124 Uiso 1 1 d R
D12 D 0.5515 0.0374 0.3571 0.124 Uiso 1 1 d R
D13 D 0.5555 0.0798 0.0913 0.124 Uiso 1 1 d R
C14 C 0.722(2) 0.0983(9) -0.057(4) 0.087(8) Uani 1 1 d .
H14A H 0.656(2) 0.0889(9) -0.152(4) 0.105 Uiso 1 1 d R
H14B H 0.789(2) 0.0872(9) -0.096(4) 0.105 Uiso 1 1 d R
C15 C 0.7259(19) 0.1579(8) -0.030(3) 0.057(5) Uani 1 1 d .
C16 C 0.637(2) 0.1865(11) -0.075(3) 0.079(8) Uani 1 1 d .
H16 H 0.567(2) 0.1712(11) -0.109(3) 0.094 Uiso 1 1 d R
C17 C 0.641(2) 0.2379(9) -0.076(3) 0.070(7) Uani 1 1 d .
H17 H 0.577(2) 0.2573(9) -0.117(3) 0.084 Uiso 1 1 d R
C18 C 0.746(2) 0.2594(8) -0.013(3) 0.056(6) Uani 1 1 d .
C19 C 0.839(2) 0.2317(10) 0.029(3) 0.073(7) Uani 1 1 d .
H19 H 0.909(2) 0.2473(10) 0.058(3) 0.087 Uiso 1 1 d R
C20 C 0.8324(18) 0.1803(10) 0.029(3) 0.068(7) Uani 1 1 d .
H20 H 0.8970(18) 0.1607(10) 0.067(3) 0.082 Uiso 1 1 d R

loop_
_atom_site_aniso_label
_atom_site_aniso_U_11
_atom_site_aniso_U_22
_atom_site_aniso_U_33
_atom_site_aniso_U_23
_atom_site_aniso_U_13
_atom_site_aniso_U_12
Pt1 0.0487(5) 0.0563(5) 0.0447(5) 0.0029(4) 0.0125(3) -0.0015(4)
S1 0.047(3) 0.066(4) 0.066(4) 0.009(3) 0.006(3) -0.004(3)
S2 0.049(3) 0.066(4) 0.053(3) 0.001(3) 0.004(3) -0.002(3)
S3 0.048(3) 0.059(3) 0.084(4) 0.007(3) 0.013(3) -0.003(3)
S4 0.053(3) 0.064(4) 0.081(4) 0.001(3) 0.014(3) 0.000(3)
N1 0.106(19) 0.073(16) 0.13(2) 0.027(15) 0.007(16) 0.035(14)
N2 0.083(17) 0.070(16) 0.18(3) -0.014(17) 0.012(17) 0.003(13)
N3 0.105(19) 0.093(18) 0.12(2) -0.002(16) 0.000(16) -0.031(16)
N4 0.104(19) 0.080(16) 0.11(2) 0.000(14) -0.007(15) 0.033(15)
N5 0.057(12) 0.053(11) 0.064(13) 0.001(9) 0.011(10) 0.001(9)
C1 0.09(2) 0.08(2) 0.16(3) 0.02(2) 0.07(2) -0.002(17)
C2 0.034(6) 0.037(6) 0.010(6) 0.003(5) -0.008(5) -0.011(5)
C3 0.047(7) 0.056(9) 0.068(9) -0.002(7) 0.005(7) -0.021(7)
C4 0.061(15) 0.051(14) 0.10(2) 0.013(13) 0.013(14) 0.006(12)
C5 0.10(2) 0.062(16) 0.058(16) 0.001(13) -0.031(14) -0.005(14)
C6 0.064(10) 0.066(9) 0.076(10) 0.027(8) 0.018(8) 0.015(8)
C7 0.056(9) 0.060(9) 0.057(9) -0.009(7) 0.014(7) -0.001(7)
C8 0.062(16) 0.076(17) 0.075(18) -0.021(14) -0.020(13) 0.007(14)
C9 0.061(15) 0.075(17) 0.080(19) 0.020(15) -0.013(13) -0.003(13)
C10 0.10(2) 0.075(19) 0.08(2) 0.009(16) -0.017(18) 0.009(16)
C11 0.19(4) 0.066(19) 0.11(3) 0.017(19) 0.04(3) 0.01(2)
C12 0.09(2) 0.10(2) 0.12(3) 0.03(2) 0.04(2) 0.001(18)
C13 0.060(16) 0.082(18) 0.11(2) 0.005(16) 0.033(16) 0.004(13)
C14 0.082(18) 0.074(17) 0.10(2) 0.010(16) 0.000(15) -0.012(15)
C15 0.055(13) 0.061(13) 0.063(14) 0.000(12) 0.029(11) -0.001(12)
C16 0.058(16) 0.11(2) 0.072(18) 0.022(15) 0.020(13) 0.011(15)
C17 0.061(15) 0.069(17) 0.076(17) 0.000(13) 0.008(13) 0.016(12)
C18 0.067(16) 0.066(14) 0.035(12) 0.006(10) 0.010(11) 0.008(12)
C19 0.055(15) 0.076(18) 0.085(18) 0.003(15) 0.014(13) -0.021(14)
C20 0.042(13) 0.10(2) 0.060(15) 0.023(14) 0.006(11) 0.007(13)
Br1 0.183(3) 0.0699(17) 0.0568(18) 0.0083(13) 0.0274(19) 0.0115(19)

loop_
_atom_type_symbol
_atom_type_description
_atom_type_scat_dispersion_real
_atom_type_scat_dispersion_imag
_atom_type_scat_source
C C 0.0033 0.0016 'International Tables Vol C Tables 4.2.6.8 and 6.1.1.4'
H H 0.0000 0.0000 'International Tables Vol C Tables 4.2.6.8 and 6.1.1.4'
Br Br -0.2901 2.4595 'International Tables Vol C Tables 4.2.6.8 and 6.1.1.4'
N N 0.0061 0.0033 'International Tables Vol C Tables 4.2.6.8 and 6.1.1.4'
Pt Pt -1.7033 8.3905 'International Tables Vol C Tables 4.2.6.8 and 6.1.1.4'
S S 0.1246 0.1234 'International Tables Vol C Tables 4.2.6.8 and 6.1.1.4'
D D 0.0000 0.0000 'International Tables Vol C Tables 4.2.6.8 and 6.1.1.4'

loop_
_geom_angle_atom_site_label_1
_geom_angle_atom_site_label_2
_geom_angle_atom_site_label_3
_geom_angle
S2 Pt1 S1 89.9(2)
S2 Pt1 S4 87.9(2)
S1 Pt1 S4 177.6(2)
S2 Pt1 S3 175.5(2)
S1 Pt1 S3 91.7(2)
S4 Pt1 S3 90.6(2)
C2 S1 Pt1 98.6(6)
C3 S2 Pt1 106.5(7)
C6 S3 Pt1 98.7(9)
C7 S4 Pt1 103.4(8)
C13 N5 C9 122(2)
C13 N5 C14 121(2)
C9 N5 C14 118(2)
N1 C1 C2 175(3)
C3 C2 C1 114.7(18)
C3 C2 S1 134.3(15)
C1 C2 S1 109.9(14)
C4 C3 C2 129(2)
C4 C3 S2 121.0(17)
C2 C3 S2 110.0(14)
N2 C4 C3 173(3)
N3 C5 C6 171(3)
C7 C6 C5 123(2)
C7 C6 S3 128(2)
C5 C6 S3 109.2(17)
C6 C7 C8 124(2)
C6 C7 S4 119.6(18)
C8 C7 S4 116.6(17)
N4 C8 C7 173(3)
C10 C9 N5 121(3)
C10 C9 D9 119.4
N5 C9 D9 120.0
C9 C10 C11 120(3)
C9 C10 D10 120.1
C11 C10 D10 119.5
C12 C11 C10 118(3)
C12 C11 D11 121.4
C10 C11 D11 120.8
C13 C12 C11 120(3)
C13 C12 D12 119.9
C11 C12 D12 120.5
N5 C13 C12 120(3)
N5 C13 D13 120.1
C12 C13 D13 120.4
H14B C14 H14A 108.3
H14B C14 N5 109.9(13)
H14A C14 N5 109.8(12)
H14B C14 C15 109.9(13)
H14A C14 C15 109.8(13)
N5 C14 C15 109(2)
C16 C15 C20 119(2)
C16 C15 C14 124(2)
C20 C15 C14 117(2)
H16 C16 C15 118.1(16)
H16 C16 C17 118.2(15)
C15 C16 C17 124(3)
H17 C17 C16 121.7(15)
H17 C17 C18 121.8(13)
C16 C17 C18 117(2)
C19 C18 C17 121(2)
C19 C18 Br1 120.7(18)
C17 C18 Br1 117.7(17)
H19 C19 C18 119.7(14)
H19 C19 C20 119.7(14)
C18 C19 C20 121(2)
H20 C20 C19 120.8(14)
H20 C20 C15 120.9(14)
C19 C20 C15 118(2)

loop_
_geom_bond_atom_site_label_1
_geom_bond_atom_site_label_2
_geom_bond_distance
Pt1 S2 2.235(6)
Pt1 S1 2.257(6)
Pt1 S4 2.260(6)
Pt1 S3 2.274(6)
S1 C2 1.648(16)
S2 C3 1.76(2)
S3 C6 1.75(2)
S4 C7 1.71(2)
N1 C1 1.14(3)
N2 C4 1.18(3)
N3 C5 1.14(3)
N4 C8 1.14(3)
N5 C13 1.33(3)
N5 C9 1.36(3)
N5 C14 1.47(3)
C1 C2 1.56(4)
C2 C3 1.37(2)
C3 C4 1.29(3)
C5 C6 1.48(3)
C6 C7 1.31(3)
C7 C8 1.41(3)
C9 C10 1.27(4)
C9 D9 0.9223
C10 C11 1.41(5)
C10 D10 0.9355
C11 C12 1.38(5)
C11 D11 0.9360
C12 C13 1.35(4)
C12 D12 0.9323
C13 D13 0.9250
C14 H14B 0.9700
C14 H14A 0.9700
C14 C15 1.60(3)
C15 C16 1.30(3)
C15 C20 1.40(3)
C16 H16 0.9300
C16 C17 1.37(3)
C17 H17 0.9300
C17 C18 1.38(3)
C18 C19 1.32(3)
C18 Br1 1.89(2)
C19 H19 0.9300
C19 C20 1.37(3)
C20 H20 0.9300

loop_
_geom_torsion_atom_site_label_1
_geom_torsion_atom_site_label_2
_geom_torsion_atom_site_label_3
_geom_torsion_atom_site_label_4
_geom_torsion
S2 Pt1 S1 C2 -4.7(6)
S4 Pt1 S1 C2 -26(6)
S3 Pt1 S1 C2 171.1(6)
S1 Pt1 S2 C3 1.3(8)
S4 Pt1 S2 C3 -179.6(8)
S3 Pt1 S2 C3 -109(3)
S2 Pt1 S3 C6 -68(3)
S1 Pt1 S3 C6 -178.9(9)
S4 Pt1 S3 C6 1.9(9)
S2 Pt1 S4 C7 173.0(8)
S1 Pt1 S4 C7 -165(5)
S3 Pt1 S4 C7 -2.8(8)
N1 C1 C2 C3 -73(39)
N1 C1 C2 S1 118(39)
Pt1 S1 C2 C3 11(2)
Pt1 S1 C2 C1 177.5(15)
C1 C2 C3 C4 10(3)
S1 C2 C3 C4 176(2)
C1 C2 C3 S2 -176.7(16)
S1 C2 C3 S2 -11(3)
Pt1 S2 C3 C4 177(2)
Pt1 S2 C3 C2 3.5(17)
C2 C3 C4 N2 174(27)
S2 C3 C4 N2 1(29)
N3 C5 C6 C7 -66(23)
N3 C5 C6 S3 122(21)
Pt1 S3 C6 C7 0(3)
Pt1 S3 C6 C5 171.2(17)
C5 C6 C7 C8 6(4)
S3 C6 C7 C8 177(2)
C5 C6 C7 S4 -172.8(19)
S3 C6 C7 S4 -2(3)
Pt1 S4 C7 C6 3(2)
Pt1 S4 C7 C8 -175.7(18)
C6 C7 C8 N4 -154(22)
S4 C7 C8 N4 25(24)
C13 N5 C9 C10 5(4)
C14 N5 C9 C10 -176(3)
N5 C9 C10 C11 -7(5)
C9 C10 C11 C12 8(5)
C10 C11 C12 C13 -6(5)
C9 N5 C13 C12 -3(4)
C14 N5 C13 C12 177(3)
C11 C12 C13 N5 4(5)
C13 N5 C14 H14B -155.1(18)
C9 N5 C14 H14B 26(2)
C13 N5 C14 H14A -36(2)
C9 N5 C14 H14A 144.7(17)
C13 N5 C14 C15 84(3)
C9 N5 C14 C15 -95(3)
H14B C14 C15 C16 142(2)
H14A C14 C15 C16 23(3)
N5 C14 C15 C16 -98(3)
H14B C14 C15 C20 -32(2)
H14A C14 C15 C20 -150.6(16)
N5 C14 C15 C20 89(3)
C20 C15 C16 H16 -177.8(15)
C14 C15 C16 H16 9(3)
C20 C15 C16 C17 2(4)
C14 C15 C16 C17 -171(2)
H16 C16 C17 H17 -4.1(17)
C15 C16 C17 H17 175.9(18)
H16 C16 C17 C18 175.8(15)
C15 C16 C17 C18 -4(4)
H17 C17 C18 C19 -173.6(16)
C16 C17 C18 C19 7(4)
H17 C17 C18 Br1 2(2)
C16 C17 C18 Br1 -178.1(18)
C17 C18 C19 H19 173.0(16)
Br1 C18 C19 H19 -2(2)
C17 C18 C19 C20 -7(4)
Br1 C18 C19 C20 177.7(18)
H19 C19 C20 H20 4.8(17)
C18 C19 C20 H20 -175.2(16)
H19 C19 C20 C15 -175.3(15)
C18 C19 C20 C15 5(4)
C16 C15 C20 H20 177.6(17)
C14 C15 C20 H20 -9(3)
C16 C15 C20 C19 -2(4)
C14 C15 C20 C19 171(2)
